data_4318022
loop_
_publ_author_name
'Paul V. Bernhardt'
'Elizabeth J. Hayes'

_publ_section_title
;
 Crown Ether Appended Cyclam Receptors for Cationic Guests
;
_journal_name_full 'Inorganic Chemistry'
_journal_page_first 2892
_journal_page_last 2902
_journal_paper_doi 10.1021/ic011232h
_journal_volume 41
_journal_year 2002
_chemical_compound_source 'synthesis as described'
_chemical_formula_moiety 'C25 H40 Cl4 Co1 K1 N6 O20'
_chemical_formula_structural 'C25 H40 N6 CO K CL4 O20'
_chemical_formula_sum 'C50 H108 Cl5 Co2 K N12 O37'
_chemical_formula_weight 1803.69
_chemical_name_systematic
;
   ?
;
_space_group_IT_number 13
_symmetry_cell_setting monoclinic
_symmetry_Int_Tables_number 13
_symmetry_space_group_name_Hall '-P 2yac'
_symmetry_space_group_name_H-M 'P 1 2/n 1'
_atom_sites_solution_hydrogens geom
_atom_sites_solution_primary Patterson
_atom_sites_solution_secondary difmap
_audit_conform_dict_location ftp://ftp.iucr.org/cifdics/cif_core.dic
_audit_conform_dict_name cif_core.dic
_audit_conform_dict_version 2.1
_audit_creation_date 2001-10-03T12:27:41-00:00
_audit_creation_method 'WinGX routine CIF_UPDATE'
_cell_angle_alpha 90
_cell_angle_beta 97.130(10)
_cell_angle_gamma 90
_cell_formula_units_Z 2
_cell_length_a 11.3630(10)
_cell_length_b 14.3133(9)
_cell_length_c 24.073(4)
_cell_measurement_reflns_used 25
_cell_measurement_temperature 293(2)
_cell_measurement_theta_max 14
_cell_measurement_theta_min 10
_cell_measurement_wavelength 0.71073
_cell_volume 3885.0(8)
_computing_cell_refinement 'CAD4 Express (Enraf Nonius, 1994)'
_computing_data_collection 'CAD4 Express (Enraf Nonius, 1994)'
_computing_data_reduction 'XCAD4 (Harms & Wocadlo, 1995)'
_computing_molecular_graphics 'Ortep-3 for Windows (Farrugia, 1997)'
_computing_publication_material 'WinGX publication routines (Farrugia, 1999)'
_computing_structure_refinement 'SHELXL-97 (Sheldrick, 1997)'
_diffrn_ambient_temperature 293(2)
_diffrn_detector 'scintillation LiI'
_diffrn_detector_dtime 1.195
_diffrn_measured_fraction_theta_full 0.999
_diffrn_measured_fraction_theta_max 0.999
_diffrn_measurement_device '\k-geometry diffractometer'
_diffrn_measurement_device_type 'Enraf Nonius TurboCAD4'
_diffrn_measurement_method 'non-profiled omega/2theta scans'
_diffrn_orient_matrix_type
;
    x-axis points to radiation source
    the matrix is specified in reciprocal space
;
_diffrn_orient_matrix_UB_11 0.78432E-1
_diffrn_orient_matrix_UB_12 0.27516E-1
_diffrn_orient_matrix_UB_13 0.14931E-1
_diffrn_orient_matrix_UB_21 0.2317E-2
_diffrn_orient_matrix_UB_22 -0.40283E-1
_diffrn_orient_matrix_UB_23 0.34065E-1
_diffrn_orient_matrix_UB_31 0.41253E-1
_diffrn_orient_matrix_UB_32 -0.50035E-1
_diffrn_orient_matrix_UB_33 -0.19213E-1
_diffrn_radiation_monochromator graphite
_diffrn_radiation_probe x-ray
_diffrn_radiation_type MoK\a
_diffrn_radiation_wavelength 0.71073
_diffrn_reflns_av_R_equivalents 0.0526
_diffrn_reflns_av_unetI/netI 0.1626
_diffrn_reflns_limit_h_max 13
_diffrn_reflns_limit_h_min 0
_diffrn_reflns_limit_k_max 17
_diffrn_reflns_limit_k_min 0
_diffrn_reflns_limit_l_max 28
_diffrn_reflns_limit_l_min -28
_diffrn_reflns_number 7208
_diffrn_reflns_theta_full 24.98
_diffrn_reflns_theta_max 24.98
_diffrn_reflns_theta_min 1.66
_diffrn_source 'Enraf Nonius FR590'
_diffrn_standards_decay_% -1
_diffrn_standards_interval_time 120
_diffrn_standards_number 3
_exptl_absorpt_coefficient_mu 0.749
_exptl_absorpt_correction_T_max 0.8321
_exptl_absorpt_correction_T_min 0.7635
_exptl_absorpt_correction_type psi-scan
_exptl_absorpt_process_details
;
North A.C.T., Phillips D.C. & Mathews F.S. (1968) Acta. Cryst. A24, 351
          Number of psi-scan sets used was   4
          Theta correction was applied.
          Averaged transmission function was used.
          No Fourier smoothing was applied.
;
_exptl_crystal_colour yellow
_exptl_crystal_density_diffrn 1.542
_exptl_crystal_density_method 'not measured'
_exptl_crystal_description prism
_exptl_crystal_F_000 1892
_exptl_crystal_size_max 0.5
_exptl_crystal_size_mid 0.3
_exptl_crystal_size_min 0.2
_refine_diff_density_max 1.728
_refine_diff_density_min -0.54
_refine_diff_density_rms 0.119
_refine_ls_extinction_method none
_refine_ls_goodness_of_fit_ref 1.034
_refine_ls_hydrogen_treatment constr
_refine_ls_matrix_type full
_refine_ls_number_parameters 453
_refine_ls_number_reflns 6838
_refine_ls_number_restraints 39
_refine_ls_restrained_S_all 1.05
_refine_ls_R_factor_all 0.2322
_refine_ls_R_factor_gt 0.0863
_refine_ls_shift/su_max 0.002
_refine_ls_shift/su_mean 0
_refine_ls_structure_factor_coef Fsqd
_refine_ls_weighting_details 'calc w=1/[\s^2^(Fo^2^)+(0.1586P)^2^+0.0000P] where P=(Fo^2^+2Fc^2^)/3'
_refine_ls_weighting_scheme calc
_refine_ls_wR_factor_gt 0.2291
_refine_ls_wR_factor_ref 0.3043
_reflns_number_gt 2679
_reflns_number_total 6838
_reflns_threshold_expression >2sigma(I)
_cod_data_source_file ic011232h_2.cif
_cod_data_source_block 1767eh38
_cod_original_sg_symbol_H-M 'P 2/n'
_cod_database_code 4318022
_exptl_absorpt_factor_mur 0.182
_exptl_absorpt_correction_t_ave 0.8077
_diffrn_standards_decay_corr_max 1.191
_diffrn_standards_decay_corr_min 0.935

loop_
_symmetry_equiv_pos_as_xyz
'x, y, z'
'-x+1/2, y, -z+1/2'
'-x, -y, -z'
'x-1/2, -y, z-1/2'

loop_
_atom_site_label
_atom_site_type_symbol
_atom_site_fract_x
_atom_site_fract_y
_atom_site_fract_z
_atom_site_U_iso_or_equiv
_atom_site_adp_type
_atom_site_occupancy
_atom_site_symmetry_multiplicity
_atom_site_calc_flag
_atom_site_refinement_flags
_atom_site_disorder_assembly
_atom_site_disorder_group
Co1 Co 0.47798(10) 0.11220(9) 0.07618(5) 0.0322(4) Uani 1 1 d . . .
N1 N 0.3976(6) 0.2297(5) 0.0556(3) 0.0357(19) Uani 1 1 d . . .
H1 H 0.424 0.2479 0.0231 0.043 Uiso 1 1 calc R . .
N2 N 0.3367(6) 0.0469(5) 0.0426(3) 0.0344(18) Uani 1 1 d . . .
H2 H 0.359 0.0032 0.0185 0.041 Uiso 1 1 calc R . .
N3 N 0.6228(7) 0.1691(6) 0.1114(3) 0.042(2) Uani 1 1 d . . .
H3 H 0.6659 0.1835 0.0831 0.05 Uiso 1 1 calc R . .
N4 N 0.5492(6) -0.0093(5) 0.0954(3) 0.039(2) Uani 1 1 d . . .
H4 H 0.5418 -0.0453 0.064 0.047 Uiso 1 1 calc R . .
N5 N 0.4075(7) 0.0991(5) 0.1458(3) 0.0392(19) Uani 1 1 d . . .
H5C H 0.4612 0.1082 0.176 0.047 Uiso 1 1 calc R . .
H5D H 0.346 0.1384 0.147 0.047 Uiso 1 1 calc R . .
N6 N 0.5944(8) 0.3546(8) 0.0561(4) 0.083(4) Uani 1 1 d . . .
H6 H 0.5589 0.3329 0.0252 0.099 Uiso 1 1 calc R . .
O1 O 0.8657(10) 0.5306(9) -0.1364(4) 0.133(5) Uani 1 1 d . . .
O2 O 0.9983(8) 0.5072(8) -0.2203(4) 0.088(3) Uani 1 1 d . . .
O3 O 0.8895(10) 0.3309(7) -0.2118(4) 0.094(3) Uani 1 1 d . . .
O4 O 0.7069(8) 0.3968(6) -0.1489(3) 0.075(2) Uani 1 1 d . . .
O5 O 0.5399(5) 0.1064(4) 0.0068(2) 0.0389(15) Uani 1 1 d . . .
H5 H 0.4907 0.0827 -0.0168 0.058 Uiso 1 1 calc R . .
O6 O 0.75 0.8415(11) 0.25 0.109(5) Uiso 1 2 d S . .
O7 O 0.5666(11) 0.9413(9) 0.2933(5) 0.131(4) Uiso 1 1 d . . .
O8 O 0.5337(9) 0.1234(7) 0.2610(4) 0.098(3) Uiso 1 1 d . . .
O9 O 0.5134(11) 0.9205(9) 0.3999(6) 0.136(4) Uiso 1 1 d . . .
C1 C 0.2687(9) 0.2085(7) 0.0408(4) 0.049(3) Uani 1 1 d . . .
H1A H 0.2306 0.2575 0.0172 0.059 Uiso 1 1 calc R . .
H1B H 0.23 0.2044 0.0744 0.059 Uiso 1 1 calc R . .
C2 C 0.2595(8) 0.1161(7) 0.0099(4) 0.044(2) Uani 1 1 d . . .
H2A H 0.178 0.0945 0.0053 0.053 Uiso 1 1 calc R . .
H2B H 0.2844 0.1237 -0.027 0.053 Uiso 1 1 calc R . .
C3 C 0.2831(9) -0.0010(7) 0.0868(4) 0.046(3) Uani 1 1 d . . .
H3A H 0.2635 -0.0646 0.0752 0.056 Uiso 1 1 calc R . .
H3B H 0.2102 0.0305 0.0929 0.056 Uiso 1 1 calc R . .
C4 C 0.3669(9) -0.0023(7) 0.1408(4) 0.043(2) Uani 1 1 d . . .
C5 C 0.4817(9) -0.0539(7) 0.1369(4) 0.046(3) Uani 1 1 d . . .
H5A H 0.5292 -0.0542 0.1733 0.055 Uiso 1 1 calc R . .
H5B H 0.4644 -0.1182 0.1261 0.055 Uiso 1 1 calc R . .
C6 C 0.6771(9) 0.0082(8) 0.1126(5) 0.051(3) Uani 1 1 d . . .
H6A H 0.718 0.0132 0.0797 0.062 Uiso 1 1 calc R . .
H6B H 0.7113 -0.0434 0.1351 0.062 Uiso 1 1 calc R . .
C7 C 0.6918(9) 0.0971(8) 0.1457(5) 0.055(3) Uani 1 1 d . . .
H7A H 0.6618 0.0897 0.1814 0.066 Uiso 1 1 calc R . .
H7B H 0.7748 0.1146 0.1524 0.066 Uiso 1 1 calc R . .
C8 C 0.6116(9) 0.2597(8) 0.1438(4) 0.050(3) Uani 1 1 d . . .
H8B H 0.5714 0.2464 0.1762 0.06 Uiso 1 1 calc R . .
H8A H 0.6905 0.2821 0.1574 0.06 Uiso 1 1 calc R . .
C9 C 0.5455(9) 0.3355(7) 0.1102(5) 0.048(3) Uani 1 1 d . . .
C10 C 0.4181(9) 0.3103(7) 0.0939(4) 0.045(3) Uani 1 1 d . . .
H10A H 0.3827 0.2967 0.1276 0.054 Uiso 1 1 calc R . .
H10B H 0.3773 0.3641 0.0762 0.054 Uiso 1 1 calc R . .
C11 C 0.3092(11) -0.0351(8) 0.1891(5) 0.062(3) Uani 1 1 d . . .
H11A H 0.2372 -0.0007 0.1907 0.093 Uiso 1 1 calc R . .
H11B H 0.3617 -0.0253 0.223 0.093 Uiso 1 1 calc R . .
H11C H 0.2914 -0.1004 0.1848 0.093 Uiso 1 1 calc R . .
C12 C 0.5487(11) 0.4222(8) 0.1499(5) 0.061(3) Uani 1 1 d . . .
H12A H 0.6296 0.4399 0.1612 0.092 Uiso 1 1 calc R . .
H12B H 0.5115 0.4065 0.1823 0.092 Uiso 1 1 calc R . .
H12C H 0.5071 0.4732 0.1305 0.092 Uiso 1 1 calc R . .
C13 C 0.684(3) 0.400(2) 0.0562(13) 0.229(14) Uiso 1 1 d . . .
H13A H 0.7504 0.3607 0.0698 0.275 Uiso 1 1 calc R . .
H13B H 0.681 0.4504 0.0831 0.275 Uiso 1 1 calc R . .
C14 C 0.710(2) 0.4446(9) -0.0002(6) 0.140(9) Uani 1 1 d . . .
C15 C 0.7917(18) 0.5129(9) 0.0057(5) 0.100(6) Uani 1 1 d . . .
H15 H 0.8091 0.5419 0.0403 0.12 Uiso 1 1 calc R . .
C16 C 0.8485(11) 0.5404(9) -0.0366(5) 0.066(3) Uani 1 1 d . . .
H16 H 0.9061 0.5866 -0.0305 0.079 Uiso 1 1 calc R . .
C17 C 0.8235(10) 0.5016(9) -0.0892(5) 0.065(3) Uani 1 1 d . . .
C18 C 0.7396(10) 0.4323(8) -0.0954(4) 0.054(3) Uani 1 1 d . . .
C19 C 0.6842(14) 0.4025(8) -0.0517(6) 0.082(4) Uani 1 1 d . . .
H19 H 0.6294 0.354 -0.0566 0.098 Uiso 1 1 calc R . .
C20 C 0.9704(14) 0.5767(12) -0.1318(7) 0.111(6) Uani 1 1 d . . .
H20B H 1.0125 0.5669 -0.0947 0.133 Uiso 1 1 calc R . .
H20A H 0.9557 0.6432 -0.1366 0.133 Uiso 1 1 calc R . .
C21 C 1.041(2) 0.5461(17) -0.1720(10) 0.158(8) Uiso 1 1 d . . .
H21A H 1.0869 0.5997 -0.1811 0.19 Uiso 1 1 calc R . .
H21B H 1.0967 0.5017 -0.1532 0.19 Uiso 1 1 calc R . .
C22 C 1.0512(17) 0.4183(18) -0.2331(10) 0.155(9) Uani 1 1 d . . .
H22A H 1.0384 0.4099 -0.2734 0.186 Uiso 1 1 calc R . .
H22B H 1.1361 0.423 -0.2225 0.186 Uiso 1 1 calc R . .
C23 C 1.013(2) 0.3401(15) -0.2094(11) 0.155(10) Uani 1 1 d . . .
H23B H 1.0474 0.3387 -0.1704 0.186 Uiso 1 1 calc R . .
H23A H 1.0436 0.2863 -0.2276 0.186 Uiso 1 1 calc R . .
C24 C 0.8601(16) 0.2859(10) -0.1579(8) 0.108(6) Uani 1 1 d . . .
H24A H 0.8761 0.2194 -0.1584 0.13 Uiso 1 1 calc R . .
H24B H 0.9083 0.3132 -0.1259 0.13 Uiso 1 1 calc R . .
C25 C 0.7352(19) 0.3022(11) -0.1541(7) 0.110(6) Uani 1 1 d . . .
H25A H 0.6888 0.2773 -0.1874 0.132 Uiso 1 1 calc R . .
H25B H 0.7129 0.2685 -0.1221 0.132 Uiso 1 1 calc R . .
K1 K 0.75 0.4864(3) -0.25 0.0580(10) Uani 1 2 d S . .
Cl1 Cl 0.75 0.7493(3) -0.25 0.0712(13) Uani 1 2 d S . .
O11 O 0.6611(14) 0.6935(10) -0.2321(5) 0.163(6) Uani 1 1 d . . .
O21 O 0.7988(10) 0.8053(8) -0.2045(4) 0.110(4) Uani 1 1 d . . .
Cl2 Cl 0.6697(3) 0.7106(2) 0.11484(13) 0.0683(9) Uani 1 1 d D . .
O12 O 0.5840(13) 0.7439(14) 0.0706(6) 0.089(7) Uiso 0.57(2) 1 d PD A 1
O22 O 0.7630(14) 0.7775(13) 0.1185(8) 0.107(8) Uiso 0.57(2) 1 d PD A 1
O32 O 0.7009(19) 0.6213(11) 0.1135(11) 0.147(10) Uiso 0.57(2) 1 d PD A 1
O42 O 0.6103(15) 0.7307(15) 0.1648(6) 0.112(8) Uiso 0.57(2) 1 d PD A 1
O12B O 0.5910(19) 0.697(2) 0.0666(8) 0.131(13) Uiso 0.43(2) 1 d PD A 2
O22B O 0.7874(15) 0.7227(18) 0.0931(9) 0.103(10) Uiso 0.43(2) 1 d PD A 2
O32B O 0.658(3) 0.7836(17) 0.1490(11) 0.163(15) Uiso 0.43(2) 1 d PD A 2
O42B O 0.6876(18) 0.6240(12) 0.1439(10) 0.093(9) Uiso 0.43(2) 1 d PD A 2
Cl3 Cl 0.9139(3) 0.1771(3) 0.0340(2) 0.1043(15) Uani 1 1 d D . .
O13 O 0.9763(10) 0.2261(9) 0.0001(6) 0.186(7) Uani 1 1 d D B .
O23 O 0.934(2) 0.1993(19) 0.0895(7) 0.196(14) Uiso 0.57(2) 1 d PD B 1
O33 O 0.9378(17) 0.0790(10) 0.0265(8) 0.119(9) Uiso 0.57(2) 1 d PD B 1
O43 O 0.7906(13) 0.1857(15) 0.0133(8) 0.124(9) Uiso 0.57(2) 1 d PD B 1
O23B O 1.0052(19) 0.1267(18) 0.0739(10) 0.133(14) Uiso 0.43(2) 1 d PD B 2
O33B O 0.826(2) 0.1173(19) 0.0202(11) 0.162(15) Uiso 0.43(2) 1 d PD B 2
O43B O 0.871(2) 0.2407(15) 0.0752(9) 0.114(11) Uiso 0.43(2) 1 d PD B 2

loop_
_atom_site_aniso_label
_atom_site_aniso_U_11
_atom_site_aniso_U_22
_atom_site_aniso_U_33
_atom_site_aniso_U_23
_atom_site_aniso_U_13
_atom_site_aniso_U_12
Co1 0.0295(6) 0.0342(7) 0.0332(7) -0.0069(6) 0.0054(5) 0.0004(6)
N1 0.037(4) 0.031(4) 0.041(5) -0.013(4) 0.012(4) 0.001(4)
N2 0.034(4) 0.036(5) 0.032(4) 0.000(4) 0.003(4) 0.000(4)
N3 0.040(5) 0.051(5) 0.035(5) -0.018(4) 0.006(4) -0.014(4)
N4 0.040(5) 0.038(5) 0.039(5) -0.009(4) 0.001(4) 0.011(4)
N5 0.040(4) 0.044(5) 0.034(4) -0.005(4) 0.008(4) 0.002(4)
N6 0.048(6) 0.126(10) 0.083(7) -0.068(7) 0.043(5) -0.060(6)
O1 0.147(10) 0.178(12) 0.087(7) -0.054(7) 0.070(7) -0.122(9)
O2 0.072(6) 0.130(9) 0.065(6) 0.019(6) 0.019(5) 0.012(6)
O3 0.099(8) 0.083(7) 0.096(8) 0.003(6) 0.000(6) 0.030(6)
O4 0.109(7) 0.064(6) 0.054(5) 0.000(5) 0.012(5) -0.026(5)
O5 0.039(4) 0.046(4) 0.033(3) -0.011(3) 0.005(3) -0.004(3)
C1 0.047(6) 0.046(7) 0.054(7) -0.005(5) 0.001(5) 0.007(5)
C2 0.031(5) 0.052(7) 0.047(6) 0.001(6) -0.003(4) 0.004(5)
C3 0.052(6) 0.037(6) 0.051(6) -0.007(5) 0.007(5) -0.010(5)
C4 0.054(6) 0.041(6) 0.034(5) 0.000(5) 0.005(5) -0.007(5)
C5 0.064(7) 0.034(6) 0.039(6) -0.002(5) 0.006(5) 0.002(5)
C6 0.039(6) 0.062(8) 0.051(7) -0.008(6) -0.003(5) 0.009(6)
C7 0.033(5) 0.071(8) 0.055(7) -0.015(6) -0.013(5) 0.002(6)
C8 0.039(6) 0.060(7) 0.053(7) -0.026(6) 0.010(5) -0.018(5)
C9 0.048(6) 0.045(7) 0.055(7) -0.022(6) 0.019(5) -0.004(5)
C10 0.054(6) 0.041(6) 0.042(6) -0.015(5) 0.015(5) -0.005(5)
C11 0.074(8) 0.056(7) 0.060(8) 0.000(6) 0.024(6) -0.007(6)
C12 0.086(9) 0.043(7) 0.057(7) -0.029(6) 0.016(6) -0.017(6)
C14 0.34(3) 0.033(8) 0.077(11) -0.003(7) 0.133(15) -0.008(12)
C15 0.23(2) 0.042(8) 0.034(7) 0.001(6) 0.023(10) 0.017(11)
C16 0.072(8) 0.072(9) 0.047(7) -0.016(7) -0.020(6) 0.019(7)
C17 0.058(7) 0.085(9) 0.055(8) -0.003(7) 0.016(6) -0.016(7)
C18 0.057(7) 0.067(8) 0.040(6) 0.001(6) 0.014(5) -0.001(6)
C19 0.126(12) 0.037(7) 0.095(10) -0.002(7) 0.065(9) -0.007(7)
C20 0.103(12) 0.113(13) 0.123(14) -0.045(11) 0.040(11) -0.057(11)
C22 0.099(14) 0.21(3) 0.17(2) 0.02(2) 0.062(14) 0.068(17)
C23 0.15(2) 0.132(19) 0.20(2) 0.039(18) 0.093(19) 0.064(17)
C24 0.112(14) 0.057(10) 0.146(17) 0.006(10) -0.021(12) 0.032(10)
C25 0.19(2) 0.065(11) 0.076(11) 0.015(9) 0.017(12) -0.021(12)
K1 0.069(2) 0.052(2) 0.052(2) 0 -0.0010(18) 0
Cl1 0.093(3) 0.052(3) 0.074(3) 0 0.033(3) 0
O11 0.230(15) 0.177(13) 0.095(9) -0.025(8) 0.067(9) -0.128(12)
O21 0.118(8) 0.105(8) 0.109(8) -0.038(7) 0.020(7) -0.019(7)
Cl2 0.088(2) 0.0569(19) 0.0548(19) 0.0047(16) -0.0104(16) 0.0082(17)
Cl3 0.057(2) 0.076(3) 0.186(5) -0.022(3) 0.044(3) -0.0208(19)
O13 0.097(9) 0.146(12) 0.33(2) 0.058(13) 0.090(12) -0.019(9)

loop_
_atom_type_symbol
_atom_type_description
_atom_type_scat_dispersion_real
_atom_type_scat_dispersion_imag
_atom_type_scat_source
C C 0.0033 0.0016 'International Tables Vol C Tables 4.2.6.8 and 6.1.1.4'
H H 0 0 'International Tables Vol C Tables 4.2.6.8 and 6.1.1.4'
Cl Cl 0.1484 0.1585 'International Tables Vol C Tables 4.2.6.8 and 6.1.1.4'
Co Co 0.3494 0.9721 'International Tables Vol C Tables 4.2.6.8 and 6.1.1.4'
K K 0.2009 0.2494 'International Tables Vol C Tables 4.2.6.8 and 6.1.1.4'
N N 0.0061 0.0033 'International Tables Vol C Tables 4.2.6.8 and 6.1.1.4'
O O 0.0106 0.006 'International Tables Vol C Tables 4.2.6.8 and 6.1.1.4'

loop_
_geom_angle_atom_site_label_1
_geom_angle_atom_site_label_2
_geom_angle_atom_site_label_3
_geom_angle
_geom_angle_site_symmetry_1
_geom_angle_site_symmetry_3
_geom_angle_publ_flag
O5 Co1 N3 90.9(3) . . ?
O5 Co1 N2 89.5(3) . . ?
N3 Co1 N2 176.1(3) . . ?
O5 Co1 N1 91.5(3) . . ?
N3 Co1 N1 95.4(3) . . ?
N2 Co1 N1 88.4(3) . . ?
O5 Co1 N4 89.0(3) . . ?
N3 Co1 N4 88.0(3) . . ?
N2 Co1 N4 88.1(3) . . ?
N1 Co1 N4 176.5(3) . . ?
O5 Co1 N5 171.6(3) . . ?
N3 Co1 N5 94.7(3) . . ?
N2 Co1 N5 84.5(3) . . ?
N1 Co1 N5 94.2(3) . . ?
N4 Co1 N5 85.0(3) . . ?
C10 N1 C1 112.4(7) . . ?
C10 N1 Co1 118.8(6) . . ?
C1 N1 Co1 107.4(6) . . ?
C3 N2 C2 115.3(7) . . ?
C3 N2 Co1 108.7(6) . . ?
C2 N2 Co1 107.6(5) . . ?
C7 N3 C8 112.1(8) . . ?
C7 N3 Co1 108.3(6) . . ?
C8 N3 Co1 117.5(6) . . ?
C5 N4 C6 117.3(8) . . ?
C5 N4 Co1 108.1(5) . . ?
C6 N4 Co1 106.2(6) . . ?
C4 N5 Co1 100.2(5) . . ?
C13 N6 C9 120.0(17) . . ?
C17 O1 C20 118.7(12) . . ?
C17 O1 K1 123.3(7) . . ?
C20 O1 K1 117.8(9) . . ?
C21 O2 C22 116.0(16) . . ?
C21 O2 K1 120.5(12) . . ?
C22 O2 K1 106.1(11) . . ?
C23 O3 C24 109.1(14) . . ?
C23 O3 K1 117.4(11) . . ?
C24 O3 K1 116.0(8) . . ?
C18 O4 C25 113.5(11) . . ?
C18 O4 K1 124.9(7) . . ?
C25 O4 K1 107.0(8) . . ?
N1 C1 C2 107.4(8) . . ?
N2 C2 C1 108.8(7) . . ?
N2 C3 C4 110.9(8) . . ?
C11 C4 C5 111.3(9) . . ?
C11 C4 C3 112.7(9) . . ?
C5 C4 C3 114.0(8) . . ?
C11 C4 N5 113.6(8) . . ?
C5 C4 N5 102.5(8) . . ?
C3 C4 N5 102.0(8) . . ?
N4 C5 C4 110.8(8) . . ?
N4 C6 C7 109.4(8) . . ?
N3 C7 C6 106.1(8) . . ?
C9 C8 N3 114.0(8) . . ?
C10 C9 N6 105.5(9) . . ?
C10 C9 C8 111.7(9) . . ?
N6 C9 C8 112.6(9) . . ?
C10 C9 C12 107.5(8) . . ?
N6 C9 C12 113.7(9) . . ?
C8 C9 C12 105.8(9) . . ?
N1 C10 C9 115.2(8) . . ?
N6 C13 C14 118(3) . . ?
C15 C14 C19 118.7(12) . . ?
C15 C14 C13 114.1(18) . . ?
C19 C14 C13 124.2(17) . . ?
C16 C15 C14 121.9(13) . . ?
C15 C16 C17 121.3(13) . . ?
O1 C17 C18 116.3(11) . . ?
O1 C17 C16 126.5(12) . . ?
C18 C17 C16 116.9(11) . . ?
C19 C18 C17 121.6(11) . . ?
C19 C18 O4 120.4(11) . . ?
C17 C18 O4 117.9(10) . . ?
C18 C19 C14 119.5(13) . . ?
O1 C20 C21 111.3(15) . . ?
O2 C21 C20 124(2) . . ?
C23 C22 O2 118.2(16) . . ?
C23 C22 K1 85.5(13) . . ?
O2 C22 K1 50.5(8) . . ?
C22 C23 O3 115.4(19) . . ?
C25 C24 O3 107.7(13) . . ?
O4 C25 C24 113.5(14) . . ?
O4 C25 K1 50.7(6) . . ?
C24 C25 K1 87.3(10) . . ?
O3 K1 O3 75.8(5) 2_654 . ?
O3 K1 O2 131.8(4) 2_654 . ?
O3 K1 O2 60.0(3) . . ?
O3 K1 O2 60.0(3) 2_654 2_654 ?
O3 K1 O2 131.8(4) . 2_654 ?
O2 K1 O2 167.9(5) . 2_654 ?
O3 K1 O4 76.9(3) 2_654 . ?
O3 K1 O4 61.0(3) . . ?
O2 K1 O4 95.9(3) . . ?
O2 K1 O4 89.5(3) 2_654 . ?
O3 K1 O4 61.0(3) 2_654 2_654 ?
O3 K1 O4 76.9(3) . 2_654 ?
O2 K1 O4 89.5(3) . 2_654 ?
O2 K1 O4 95.9(3) 2_654 2_654 ?
O4 K1 O4 126.5(4) . 2_654 ?
O3 K1 O1 72.5(3) 2_654 2_654 ?
O3 K1 O1 129.7(3) . 2_654 ?
O2 K1 O1 121.7(3) . 2_654 ?
O2 K1 O1 55.2(3) 2_654 2_654 ?
O4 K1 O1 141.7(3) . 2_654 ?
O4 K1 O1 53.7(3) 2_654 2_654 ?
O3 K1 O1 129.7(3) 2_654 . ?
O3 K1 O1 72.5(3) . . ?
O2 K1 O1 55.2(3) . . ?
O2 K1 O1 121.7(3) 2_654 . ?
O4 K1 O1 53.7(2) . . ?
O4 K1 O1 141.7(3) 2_654 . ?
O1 K1 O1 155.2(5) 2_654 . ?
O3 K1 O11 150.2(3) 2_654 2_654 ?
O3 K1 O11 127.2(4) . 2_654 ?
O2 K1 O11 67.2(3) . 2_654 ?
O2 K1 O11 101.0(4) 2_654 2_654 ?
O4 K1 O11 128.8(3) . 2_654 ?
O4 K1 O11 102.3(3) 2_654 2_654 ?
O1 K1 O11 77.7(4) 2_654 2_654 ?
O1 K1 O11 79.2(3) . 2_654 ?
O3 K1 O11 127.2(4) 2_654 . ?
O3 K1 O11 150.2(3) . . ?
O2 K1 O11 101.0(4) . . ?
O2 K1 O11 67.2(3) 2_654 . ?
O4 K1 O11 102.3(3) . . ?
O4 K1 O11 128.8(3) 2_654 . ?
O1 K1 O11 79.2(3) 2_654 . ?
O1 K1 O11 77.7(4) . . ?
O11 K1 O11 42.3(4) 2_654 . ?
O3 K1 C25 42.8(4) 2_654 2_654 ?
O3 K1 C25 63.4(4) . 2_654 ?
O2 K1 C25 96.7(4) . 2_654 ?
O2 K1 C25 92.3(4) 2_654 2_654 ?
O4 K1 C25 104.5(4) . 2_654 ?
O4 K1 C25 22.4(3) 2_654 2_654 ?
O1 K1 C25 66.7(4) 2_654 2_654 ?
O1 K1 C25 135.7(4) . 2_654 ?
O11 K1 C25 124.6(4) 2_654 2_654 ?
O11 K1 C25 146.0(4) . 2_654 ?
O3 K1 C25 63.4(4) 2_654 . ?
O3 K1 C25 42.8(4) . . ?
O2 K1 C25 92.3(4) . . ?
O2 K1 C25 96.7(4) 2_654 . ?
O4 K1 C25 22.4(3) . . ?
O4 K1 C25 104.5(4) 2_654 . ?
O1 K1 C25 135.7(4) 2_654 . ?
O1 K1 C25 66.7(4) . . ?
O11 K1 C25 146.0(4) 2_654 . ?
O11 K1 C25 124.6(4) . . ?
C25 K1 C25 83.1(6) 2_654 . ?
O11 Cl1 O11 110.3(14) . 2_654 ?
O11 Cl1 O21 109.5(8) . 2_654 ?
O11 Cl1 O21 108.3(6) 2_654 2_654 ?
O11 Cl1 O21 108.3(6) . . ?
O11 Cl1 O21 109.5(8) 2_654 . ?
O21 Cl1 O21 110.9(10) 2_654 . ?
Cl1 O11 K1 103.7(8) . . ?
O32 Cl2 O32B 143.9(15) . . ?
O32 Cl2 O12B 89.3(15) . . ?
O32B Cl2 O12B 121.4(14) . . ?
O32 Cl2 O22 116.7(11) . . ?
O32B Cl2 O22 64.3(13) . . ?
O12B Cl2 O22 123.1(14) . . ?
O32 Cl2 O42B 32.1(12) . . ?
O32B Cl2 O42B 113.2(13) . . ?
O12B Cl2 O42B 108.8(12) . . ?
O22 Cl2 O42B 119.7(12) . . ?
O32 Cl2 O12 117.5(11) . . ?
O32B Cl2 O12 95.0(14) . . ?
O12B Cl2 O12 28.3(13) . . ?
O22 Cl2 O12 104.7(9) . . ?
O42B Cl2 O12 134.2(11) . . ?
O32 Cl2 O42 110.9(11) . . ?
O32B Cl2 O42 42.6(13) . . ?
O12B Cl2 O42 113.3(14) . . ?
O22 Cl2 O42 103.3(9) . . ?
O42B Cl2 O42 79.7(11) . . ?
O12 Cl2 O42 101.7(9) . . ?
O32 Cl2 O22B 81.4(13) . . ?
O32B Cl2 O22B 106.3(12) . . ?
O12B Cl2 O22B 103.5(11) . . ?
O22 Cl2 O22B 42.1(9) . . ?
O42B Cl2 O22B 101.1(10) . . ?
O12 Cl2 O22B 104.7(11) . . ?
O42 Cl2 O22B 140.8(11) . . ?
O33B Cl3 O13 128.4(13) . . ?
O33B Cl3 O23 115.0(16) . . ?
O13 Cl3 O23 116.1(11) . . ?
O33B Cl3 O43 45.2(13) . . ?
O13 Cl3 O43 108.1(9) . . ?
O23 Cl3 O43 110.8(12) . . ?
O33B Cl3 O33 59.1(13) . . ?
O13 Cl3 O33 108.1(9) . . ?
O23 Cl3 O33 109.7(12) . . ?
O43 Cl3 O33 103.3(9) . . ?
O33B Cl3 O43B 105.7(12) . . ?
O13 Cl3 O43B 109.2(10) . . ?
O23 Cl3 O43B 39.1(12) . . ?
O43 Cl3 O43B 78.1(12) . . ?
O33 Cl3 O43B 140.1(11) . . ?
O33B Cl3 O23B 106.7(12) . . ?
O13 Cl3 O23B 105.3(10) . . ?
O23 Cl3 O23B 58.1(13) . . ?
O43 Cl3 O23B 146.0(12) . . ?
O33 Cl3 O23B 59.3(11) . . ?
O43B Cl3 O23B 97.2(11) . . ?

loop_
_geom_bond_atom_site_label_1
_geom_bond_atom_site_label_2
_geom_bond_distance
_geom_bond_site_symmetry_2
_geom_bond_publ_flag
Co1 O5 1.893(6) . ?
Co1 N3 1.934(7) . ?
Co1 N2 1.945(7) . ?
Co1 N1 1.949(7) . ?
Co1 N4 1.950(8) . ?
Co1 N5 1.954(7) . ?
N1 C10 1.477(11) . ?
N1 C1 1.495(12) . ?
N2 C3 1.460(11) . ?
N2 C2 1.483(11) . ?
N3 C7 1.482(13) . ?
N3 C8 1.528(12) . ?
N4 C5 1.478(12) . ?
N4 C6 1.481(12) . ?
N5 C4 1.522(12) . ?
N6 C13 1.21(3) . ?
N6 C9 1.502(13) . ?
O1 C17 1.353(13) . ?
O1 C20 1.354(15) . ?
O1 K1 2.951(10) . ?
O2 C21 1.33(2) . ?
O2 C22 1.46(2) . ?
O2 K1 2.839(9) . ?
O3 C23 1.41(2) . ?
O3 C24 1.523(19) . ?
O3 K1 2.818(10) . ?
O4 C18 1.390(13) . ?
O4 C25 1.400(17) . ?
O4 K1 2.847(8) . ?
C1 C2 1.515(13) . ?
C3 C4 1.514(13) . ?
C4 C11 1.479(13) . ?
C4 C5 1.512(14) . ?
C6 C7 1.500(14) . ?
C8 C9 1.500(15) . ?
C9 C10 1.496(14) . ?
C9 C12 1.564(13) . ?
C13 C14 1.56(3) . ?
C14 C15 1.34(2) . ?
C14 C19 1.38(2) . ?
C15 C16 1.329(18) . ?
C16 C17 1.380(15) . ?
C17 C18 1.372(15) . ?
C18 C19 1.360(15) . ?
C20 C21 1.40(2) . ?
C22 C23 1.35(3) . ?
C22 K1 3.533(18) . ?
C24 C25 1.45(2) . ?
C25 K1 3.521(15) . ?
K1 O3 2.818(10) 2_654 ?
K1 O2 2.839(9) 2_654 ?
K1 O4 2.847(8) 2_654 ?
K1 O1 2.951(10) 2_654 ?
K1 O11 3.179(16) 2_654 ?
K1 O11 3.179(16) . ?
K1 C25 3.521(15) 2_654 ?
Cl1 O11 1.397(11) . ?
Cl1 O11 1.397(11) 2_654 ?
Cl1 O21 1.414(10) 2_654 ?
Cl1 O21 1.414(10) . ?
Cl2 O32 1.328(14) . ?
Cl2 O32B 1.346(16) . ?
Cl2 O12B 1.389(15) . ?
Cl2 O22 1.423(13) . ?
Cl2 O42B 1.426(14) . ?
Cl2 O12 1.432(12) . ?
Cl2 O42 1.479(13) . ?
Cl2 O22B 1.506(15) . ?
Cl3 O33B 1.324(15) . ?
Cl3 O13 1.343(11) . ?
Cl3 O23 1.364(15) . ?
Cl3 O43 1.433(14) . ?
Cl3 O33 1.446(14) . ?
Cl3 O43B 1.472(15) . ?
Cl3 O23B 1.506(15) . ?
